data_4028127
loop_
_publ_author_name
'Caterina Viglianisi'
'Lucia Becucci'
'Cristina Faggi'
'Sara Piantini'
'Piero Procacci'
'Stefano Menichetti'

_publ_contact_author_address
;Dipartimento Chimica "U. Schiff"
Universit\`a Firenze
Via della Lastruccia 13
50019  Sesto Fiorentino
Firenze
;
_publ_contact_author_email cristina.@unifi.it
_publ_contact_author_name 'Dr. Cristina Faggi'
_publ_section_title
;
 Regioselective Electrophilic Access to Naphtho[1,2-b:8,7-b']- and
 -[1,2-b:5,6-b']dithiophenes
;
_journal_name_full 'Journal of Organic Chemistry'
_journal_page_first 3496
_journal_page_last 3502
_journal_paper_doi 10.1021/jo400205j
_journal_volume 78
_journal_year 2013
_chemical_formula_moiety 'C22 H22 Cl2 S2'
_chemical_formula_sum 'C22 H22 Cl2 S2'
_chemical_formula_weight 421.42
_chemical_name_systematic
;
2,9-dibutyl-3,8-dichloronaphtho[1,2-b:8,7-b']dithiophene
;
_space_group_IT_number 54
_symmetry_cell_setting orthorhombic
_symmetry_space_group_name_Hall '-P 2a 2ac'
_symmetry_space_group_name_H-M 'P c c a'
_atom_sites_solution_hydrogens geom
_atom_sites_solution_primary direct
_atom_sites_solution_secondary difmap
_audit_creation_date
;
'Thu Mar 29 13:22:09 2012'
;
_audit_creation_method
;
CrysAlisPro, Oxford Diffraction Ltd.,
Version 1.171.35.11 (release 16-05-2011 CrysAlis171 .NET)
(compiled May 16 2011,17:55:39)
;
_cell_angle_alpha 90.00
_cell_angle_beta 90.00
_cell_angle_gamma 90.00
_cell_formula_units_Z 8
_cell_length_a 22.8570(10)
_cell_length_b 7.3300(10)
_cell_length_c 23.3370(10)
_cell_measurement_reflns_used 4317
_cell_measurement_temperature 100(2)
_cell_measurement_theta_max 71.3937
_cell_measurement_theta_min 4.2506
_cell_volume 3909.9(6)
_computing_cell_refinement
;
CrysAlisPro, Agilent Technologies,
Version 1.171.35.11 (release 16-05-2011 CrysAlis171 .NET)
(compiled May 16 2011,17:55:39)
;
_computing_data_collection
;
CrysAlisPro, Agilent Technologies,
Version 1.171.35.11 (release 16-05-2011 CrysAlis171 .NET)
(compiled May 16 2011,17:55:39)
;
_computing_data_reduction
;
CrysAlisPro, Agilent Technologies,
Version 1.171.35.11 (release 16-05-2011 CrysAlis171 .NET)
(compiled May 16 2011,17:55:39)
;
_computing_molecular_graphics Ortep3
_computing_publication_material Ciftab
_computing_structure_refinement 'SHELXL-97 (Sheldrick, 1997)'
_computing_structure_solution 'SIR2004 J.Appl.Cryst.38,381-388'
_diffrn_ambient_temperature 100(2)
_diffrn_detector_area_resol_mean 8.1241
_diffrn_measured_fraction_theta_full 0.960
_diffrn_measured_fraction_theta_max 0.961
_diffrn_measurement_details
;
  1 omega -129.00  -86.00   1.0000    4.0000
omega____ theta____ kappa____ phi______ frames
    -      -90.0000  -99.0000  -37.0000 43

  2 omega   45.00  126.00   1.0000    4.0000
omega____ theta____ kappa____ phi______ frames
    -       97.9419 -162.0000 -117.0000 81

  3 omega  -12.00   47.00   1.0000    1.5000
omega____ theta____ kappa____ phi______ frames
    -       46.5324  -37.0000 -180.0000 59

  4 omega   44.00  115.00   1.0000    1.5000
omega____ theta____ kappa____ phi______ frames
    -       46.5324   77.0000  120.0000 71

  5 omega   28.00   67.00   1.0000    4.0000
omega____ theta____ kappa____ phi______ frames
    -       97.9419  -27.0000  -91.0000 39

  6 omega  100.00  169.00   1.0000    4.0000
omega____ theta____ kappa____ phi______ frames
    -       97.9419  125.0000 -150.0000 69

  7 omega   38.00   75.00   1.0000    4.0000
omega____ theta____ kappa____ phi______ frames
    -       97.9419  -45.0000 -120.0000 37

  8 omega   16.00   50.00   1.0000    1.5000
omega____ theta____ kappa____ phi______ frames
    -       46.5324   77.0000  -30.0000 34

;
_diffrn_measurement_device_type 'Xcalibur, Onyx'
_diffrn_measurement_method '\w scans'
_diffrn_radiation_monochromator graphite
_diffrn_radiation_probe x-ray
_diffrn_radiation_source 'Enhance (Cu) x-ray Source'
_diffrn_radiation_type CuK\a
_diffrn_radiation_wavelength 1.54178
_diffrn_reflns_av_R_equivalents 0.0431
_diffrn_reflns_av_sigmaI/netI 0.0418
_diffrn_reflns_limit_h_max 27
_diffrn_reflns_limit_h_min -27
_diffrn_reflns_limit_k_max 6
_diffrn_reflns_limit_k_min -8
_diffrn_reflns_limit_l_max 28
_diffrn_reflns_limit_l_min -25
_diffrn_reflns_number 11144
_diffrn_reflns_theta_full 71.53
_diffrn_reflns_theta_max 71.53
_diffrn_reflns_theta_min 4.25
_diffrn_standards_decay_% 50
_diffrn_standards_interval_count 200
_diffrn_standards_number 3
_exptl_absorpt_coefficient_mu 4.995
_exptl_absorpt_correction_T_max 0.8608
_exptl_absorpt_correction_T_min 0.8189
_exptl_absorpt_correction_type multi-scan
_exptl_absorpt_process_details
;
CrysAlisPro, Agilent Technologies,
Version 1.171.35.11 (release 16-05-2011 CrysAlis171 .NET)
(compiled May 16 2011,17:55:39)
empirical absorption correction using spherical harmonics,
 implemented in SCALE3 ABSPACK scaling algorithm.
;
_exptl_crystal_colour white
_exptl_crystal_density_diffrn 1.432
_exptl_crystal_description prismatic
_exptl_crystal_F_000 1760
_exptl_crystal_size_max 0.09
_exptl_crystal_size_mid 0.05
_exptl_crystal_size_min 0.03
_refine_diff_density_max 0.937
_refine_diff_density_min -0.605
_refine_diff_density_rms 0.124
_refine_ls_extinction_coef 0.00020(13)
_refine_ls_extinction_expression Fc^*^=kFc[1+0.001xFc^2^\l^3^/sin(2\q)]^-1/4^
_refine_ls_extinction_method SHELXL
_refine_ls_goodness_of_fit_ref 1.061
_refine_ls_hydrogen_treatment mixed
_refine_ls_matrix_type full
_refine_ls_number_parameters 236
_refine_ls_number_reflns 3661
_refine_ls_number_restraints 0
_refine_ls_restrained_S_all 1.061
_refine_ls_R_factor_all 0.0751
_refine_ls_R_factor_gt 0.0563
_refine_ls_shift/su_max 0.001
_refine_ls_shift/su_mean 0.000
_refine_ls_structure_factor_coef Fsqd
_refine_ls_weighting_details 'calc w=1/[\s^2^(Fo^2^)+(0.1345P)^2^+2.9359P] where P=(Fo^2^+2Fc^2^)/3'
_refine_ls_weighting_scheme calc
_refine_ls_wR_factor_gt 0.1627
_refine_ls_wR_factor_ref 0.1963
_reflns_number_gt 2862
_reflns_number_total 3661
_reflns_threshold_expression >2sigma(I)
_cod_data_source_file jo400205j_si_001.cif
_cod_data_source_block exp_672
_cod_database_code 4028127

loop_
_symmetry_equiv_pos_as_xyz
'x, y, z'
'-x+1/2, -y, z'
'x+1/2, -y, -z+1/2'
'-x, y, -z+1/2'
'-x, -y, -z'
'x-1/2, y, -z'
'-x-1/2, y, z-1/2'
'x, -y, z-1/2'

loop_
_atom_site_label
_atom_site_type_symbol
_atom_site_fract_x
_atom_site_fract_y
_atom_site_fract_z
_atom_site_U_iso_or_equiv
_atom_site_adp_type
_atom_site_occupancy
_atom_site_symmetry_multiplicity
_atom_site_calc_flag
_atom_site_refinement_flags
S1 S 0.68895(4) 0.28904(13) -0.14560(4) 0.0207(3) Uani 1 1 d .
S2 S 0.79798(4) 0.20889(12) -0.06750(4) 0.0198(3) Uani 1 1 d .
Cl1 Cl 0.51006(4) 0.43094(13) -0.15996(4) 0.0249(3) Uani 1 1 d .
Cl2 Cl 0.87331(4) 0.17791(14) 0.09758(4) 0.0291(3) Uani 1 1 d .
C1 C 0.74572(17) 0.2525(5) -0.01550(15) 0.0194(8) Uani 1 1 d .
C2 C 0.76954(17) 0.2401(5) 0.03932(16) 0.0218(8) Uani 1 1 d .
C3 C 0.73416(18) 0.2673(6) 0.08817(16) 0.0255(9) Uani 1 1 d .
H3 H 0.7499 0.2565 0.1248 0.031 Uiso 1 1 calc R
C4 C 0.67650(19) 0.3097(6) 0.08095(17) 0.0259(9) Uani 1 1 d .
H4 H 0.6532 0.3278 0.1131 0.031 Uiso 1 1 calc R
C5 C 0.65097(17) 0.3270(5) 0.02539(16) 0.0210(8) Uani 1 1 d .
C6 C 0.68576(17) 0.2962(5) -0.02422(16) 0.0197(8) Uani 1 1 d .
C7 C 0.65735(16) 0.3136(5) -0.07864(16) 0.0179(8) Uani 1 1 d .
C8 C 0.59879(17) 0.3601(5) -0.08264(16) 0.0212(8) Uani 1 1 d .
C9 C 0.56452(16) 0.3897(5) -0.03277(15) 0.0209(8) Uani 1 1 d .
H9 H 0.5250 0.4184 -0.0357 0.025 Uiso 1 1 calc R
C10 C 0.59082(17) 0.3753(5) 0.01957(16) 0.0240(8) Uani 1 1 d .
H10 H 0.5689 0.3976 0.0524 0.029 Uiso 1 1 calc R
C11 C 0.83060(17) 0.1969(5) 0.03676(16) 0.0207(8) Uani 1 1 d .
C12 C 0.85254(17) 0.1744(5) -0.01664(16) 0.0205(8) Uani 1 1 d .
C13 C 0.91370(17) 0.1227(6) -0.03356(16) 0.0247(8) Uani 1 1 d .
H13A H 0.9222 0.0029 -0.0180 0.030 Uiso 1 1 calc R
H13B H 0.9407 0.2084 -0.0161 0.030 Uiso 1 1 calc R
C14 C 0.92517(16) 0.1187(6) -0.09824(16) 0.0234(8) Uani 1 1 d .
H14A H 0.8978 0.0359 -0.1165 0.028 Uiso 1 1 calc R
H14B H 0.9190 0.2395 -0.1141 0.028 Uiso 1 1 calc R
C15 C 0.98735(16) 0.0573(6) -0.11096(17) 0.0237(8) Uani 1 1 d .
H15A H 0.9934 -0.0633 -0.0949 0.028 Uiso 1 1 calc R
H15B H 1.0146 0.1400 -0.0925 0.028 Uiso 1 1 calc R
C16 C 1.00033(19) 0.0521(6) -0.17507(18) 0.0286(9) Uani 1 1 d .
H16A H 1.0401 0.0141 -0.1810 0.043 Uiso 1 1 calc R
H16B H 0.9948 0.1715 -0.1911 0.043 Uiso 1 1 calc R
H16C H 0.9743 -0.0325 -0.1934 0.043 Uiso 1 1 calc R
C17 C 0.58160(17) 0.3742(5) -0.14152(16) 0.0221(8) Uani 1 1 d .
C18 C 0.62382(16) 0.3420(5) -0.17995(17) 0.0224(8) Uani 1 1 d .
C19 C 0.62087(17) 0.3615(6) -0.24425(16) 0.0257(9) Uani 1 1 d .
H19A H 0.5865 0.2983 -0.2585 0.031 Uiso 1 1 calc R
H19B H 0.6551 0.3051 -0.2613 0.031 Uiso 1 1 calc R
C20 C 0.61805(19) 0.5614(6) -0.26225(17) 0.0283(9) Uani 1 1 d .
H20A H 0.6115 0.5671 -0.3033 0.034 Uiso 1 1 calc R
H20B H 0.5847 0.6179 -0.2437 0.034 Uiso 1 1 calc R
C21 C 0.67250(19) 0.6707(6) -0.2479(2) 0.0335(10) Uani 1 1 d .
H21A H 0.7051 0.6232 -0.2699 0.040 Uiso 1 1 calc R
H21B H 0.6816 0.6548 -0.2076 0.040 Uiso 1 1 calc R
C22 C 0.6659(2) 0.8738(6) -0.26052(19) 0.0350(10) Uani 1 1 d .
H22A H 0.7014 0.9360 -0.2505 0.053 Uiso 1 1 calc R
H22B H 0.6341 0.9223 -0.2384 0.053 Uiso 1 1 calc R
H22C H 0.6580 0.8908 -0.3006 0.053 Uiso 1 1 calc R

loop_
_atom_site_aniso_label
_atom_site_aniso_U_11
_atom_site_aniso_U_22
_atom_site_aniso_U_33
_atom_site_aniso_U_23
_atom_site_aniso_U_13
_atom_site_aniso_U_12
S1 0.0199(5) 0.0262(5) 0.0161(5) 0.0007(3) 0.0007(3) 0.0013(4)
S2 0.0186(5) 0.0243(6) 0.0165(5) 0.0001(3) 0.0007(3) 0.0007(4)
Cl1 0.0202(5) 0.0274(5) 0.0272(5) 0.0026(4) -0.0039(3) 0.0014(4)
Cl2 0.0277(5) 0.0394(6) 0.0203(5) -0.0009(4) -0.0065(3) 0.0053(4)
C1 0.0190(17) 0.0210(18) 0.0181(17) 0.0003(15) -0.0008(14) -0.0034(15)
C2 0.0252(19) 0.0226(19) 0.0175(18) -0.0007(15) 0.0001(15) 0.0007(15)
C3 0.030(2) 0.031(2) 0.0156(17) -0.0026(16) -0.0030(15) 0.0031(17)
C4 0.029(2) 0.031(2) 0.0178(18) -0.0004(16) 0.0071(16) 0.0019(17)
C5 0.0231(18) 0.0219(19) 0.0181(17) 0.0010(15) 0.0052(14) 0.0003(15)
C6 0.0252(19) 0.0163(19) 0.0176(17) -0.0016(14) 0.0029(15) -0.0029(14)
C7 0.0180(17) 0.0167(19) 0.0191(17) 0.0005(14) -0.0013(13) -0.0008(14)
C8 0.0263(19) 0.0158(19) 0.0216(18) 0.0024(14) 0.0019(15) -0.0007(16)
C9 0.0194(17) 0.0201(19) 0.0233(18) 0.0019(15) 0.0017(14) 0.0044(15)
C10 0.0282(19) 0.023(2) 0.0206(17) -0.0023(15) 0.0050(15) 0.0014(16)
C11 0.0248(19) 0.0165(19) 0.0207(18) -0.0020(14) -0.0059(15) 0.0016(15)
C12 0.0239(18) 0.0184(19) 0.0193(17) 0.0024(14) 0.0005(14) 0.0000(15)
C13 0.0233(19) 0.024(2) 0.027(2) -0.0041(16) -0.0047(15) 0.0014(16)
C14 0.0209(17) 0.024(2) 0.0253(19) -0.0002(16) -0.0035(15) 0.0000(16)
C15 0.0195(18) 0.026(2) 0.0258(19) -0.0024(16) -0.0033(15) 0.0009(15)
C16 0.029(2) 0.028(2) 0.028(2) -0.0012(17) 0.0037(16) 0.0002(18)
C17 0.0213(18) 0.0203(19) 0.0248(19) 0.0016(16) 0.0002(14) -0.0022(15)
C18 0.0243(19) 0.023(2) 0.0197(18) 0.0044(15) -0.0051(14) -0.0001(16)
C19 0.0260(19) 0.032(2) 0.0194(18) -0.0019(16) -0.0057(15) -0.0014(17)
C20 0.034(2) 0.032(2) 0.0196(18) 0.0078(16) -0.0022(16) -0.0019(17)
C21 0.028(2) 0.038(3) 0.035(2) 0.0071(19) -0.0035(18) -0.0037(19)
C22 0.037(2) 0.033(2) 0.035(2) 0.006(2) 0.0004(19) -0.008(2)

loop_
_atom_type_symbol
_atom_type_description
_atom_type_scat_dispersion_real
_atom_type_scat_dispersion_imag
_atom_type_scat_source
C C 0.0181 0.0091 'International Tables Vol C Tables 4.2.6.8 and 6.1.1.4'
H H 0.0000 0.0000 'International Tables Vol C Tables 4.2.6.8 and 6.1.1.4'
S S 0.3331 0.5567 'International Tables Vol C Tables 4.2.6.8 and 6.1.1.4'
Cl Cl 0.3639 0.7018 'International Tables Vol C Tables 4.2.6.8 and 6.1.1.4'

loop_
_geom_angle_atom_site_label_1
_geom_angle_atom_site_label_2
_geom_angle_atom_site_label_3
_geom_angle
C7 S1 C18 92.06(18)
C1 S2 C12 92.48(18)
C2 C1 C6 121.5(3)
C2 C1 S2 111.2(3)
C6 C1 S2 127.3(3)
C1 C2 C3 120.6(4)
C1 C2 C11 110.9(3)
C3 C2 C11 128.5(3)
C4 C3 C2 119.1(3)
C4 C3 H3 120.5
C2 C3 H3 120.5
C3 C4 C5 121.8(4)
C3 C4 H4 119.1
C5 C4 H4 119.1
C6 C5 C10 120.0(3)
C6 C5 C4 119.8(3)
C10 C5 C4 120.2(3)
C1 C6 C5 117.3(3)
C1 C6 C7 125.7(3)
C5 C6 C7 117.0(3)
C8 C7 C6 121.3(3)
C8 C7 S1 111.6(3)
C6 C7 S1 127.0(3)
C7 C8 C9 121.1(3)
C7 C8 C17 110.3(3)
C9 C8 C17 128.6(4)
C10 C9 C8 118.6(3)
C10 C9 H9 120.7
C8 C9 H9 120.7
C9 C10 C5 121.9(3)
C9 C10 H10 119.0
C5 C10 H10 119.0
C12 C11 C2 115.3(3)
C12 C11 Cl2 122.5(3)
C2 C11 Cl2 122.3(3)
C11 C12 C13 128.2(3)
C11 C12 S2 110.2(3)
C13 C12 S2 121.6(3)
C12 C13 C14 115.0(3)
C12 C13 H13A 108.5
C14 C13 H13A 108.5
C12 C13 H13B 108.5
C14 C13 H13B 108.5
H13A C13 H13B 107.5
C15 C14 C13 111.0(3)
C15 C14 H14A 109.4
C13 C14 H14A 109.4
C15 C14 H14B 109.4
C13 C14 H14B 109.4
H14A C14 H14B 108.0
C14 C15 C16 112.4(3)
C14 C15 H15A 109.1
C16 C15 H15A 109.1
C14 C15 H15B 109.1
C16 C15 H15B 109.1
H15A C15 H15B 107.9
C15 C16 H16A 109.5
C15 C16 H16B 109.5
H16A C16 H16B 109.5
C15 C16 H16C 109.5
H16A C16 H16C 109.5
H16B C16 H16C 109.5
C18 C17 C8 115.6(3)
C18 C17 Cl1 123.6(3)
C8 C17 Cl1 120.8(3)
C17 C18 C19 128.1(4)
C17 C18 S1 110.4(3)
C19 C18 S1 121.3(3)
C18 C19 C20 111.5(3)
C18 C19 H19A 109.3
C20 C19 H19A 109.3
C18 C19 H19B 109.3
C20 C19 H19B 109.3
H19A C19 H19B 108.0
C21 C20 C19 114.3(3)
C21 C20 H20A 108.7
C19 C20 H20A 108.7
C21 C20 H20B 108.7
C19 C20 H20B 108.7
H20A C20 H20B 107.6
C20 C21 C22 113.0(4)
C20 C21 H21A 109.0
C22 C21 H21A 109.0
C20 C21 H21B 109.0
C22 C21 H21B 109.0
H21A C21 H21B 107.8
C21 C22 H22A 109.5
C21 C22 H22B 109.5
H22A C22 H22B 109.5
C21 C22 H22C 109.5
H22A C22 H22C 109.5
H22B C22 H22C 109.5

loop_
_geom_bond_atom_site_label_1
_geom_bond_atom_site_label_2
_geom_bond_distance
S1 C7 1.731(4)
S1 C18 1.735(4)
S2 C1 1.732(4)
S2 C12 1.740(4)
Cl1 C17 1.741(4)
Cl2 C11 1.728(4)
C1 C2 1.393(5)
C1 C6 1.422(5)
C2 C3 1.412(5)
C2 C11 1.432(5)
C3 C4 1.365(6)
C3 H3 0.9300
C4 C5 1.428(5)
C4 H4 0.9300
C5 C6 1.423(5)
C5 C10 1.426(5)
C6 C7 1.432(5)
C7 C8 1.384(5)
C8 C9 1.420(5)
C8 C17 1.433(5)
C9 C10 1.366(5)
C9 H9 0.9300
C10 H10 0.9300
C11 C12 1.353(5)
C12 C13 1.501(5)
C13 C14 1.533(5)
C13 H13A 0.9700
C13 H13B 0.9700
C14 C15 1.520(5)
C14 H14A 0.9700
C14 H14B 0.9700
C15 C16 1.526(6)
C15 H15A 0.9700
C15 H15B 0.9700
C16 H16A 0.9600
C16 H16B 0.9600
C16 H16C 0.9600
C17 C18 1.338(5)
C18 C19 1.509(5)
C19 C20 1.525(6)
C19 H19A 0.9700
C19 H19B 0.9700
C20 C21 1.517(6)
C20 H20A 0.9700
C20 H20B 0.9700
C21 C22 1.525(6)
C21 H21A 0.9700
C21 H21B 0.9700
C22 H22A 0.9600
C22 H22B 0.9600
C22 H22C 0.9600
